data_7211125
loop_
_publ_author_name
'Munn, Alexis S.'
'Clarkson, Guy J.'
'Millange, Franck'
'Dumont, Yves'
'Walton, Richard I.'

_publ_section_title
;
 M(ii) (M = Mn, Co, Ni) variants of the MIL-53-type structure with
 pyridine-N-oxide as a co-ligand
;
_journal_issue 45
_journal_name_full CrystEngComm
_journal_page_first 9679
_journal_paper_doi 10.1039/c3ce41268g
_journal_volume 15
_journal_year 2013
_chemical_formula_moiety 'C13 H9 Co N O5'
_chemical_formula_sum 'C13 H9 Co N O5'
_chemical_formula_weight 318.14
_chemical_name_systematic
; 
 ? 
;
_space_group_IT_number 74
_symmetry_cell_setting orthorhombic
_symmetry_space_group_name_Hall '-I 2b 2'
_symmetry_space_group_name_H-M 'I m m a'
_atom_sites_solution_hydrogens geom
_atom_sites_solution_primary direct
_atom_sites_solution_secondary difmap
_audit_creation_method SHELXL-97
_cell_angle_alpha 90.00
_cell_angle_beta 90.00
_cell_angle_gamma 90.00
_cell_formula_units_Z 4
_cell_length_a 19.2841(15)
_cell_length_b 7.1837(7)
_cell_length_c 9.2835(9)
_cell_measurement_reflns_used 1251
_cell_measurement_temperature 566(2)
_cell_measurement_theta_max 70.21
_cell_measurement_theta_min 4.58
_cell_volume 1286.1(2)
_computing_cell_refinement 'CrysAlis RED, Oxford Diffraction Ltd'
_computing_data_collection 'CrysAlis CCD, Oxford Diffraction Ltd'
_computing_data_reduction 'CrysAlis RED, Oxford Diffraction Ltd'
_computing_molecular_graphics 'SHELXTL (Sheldrick, 1997)'
_computing_publication_material 'SHELXTL (Sheldrick, 1997)'
_computing_structure_refinement 'SHELXL-97 (Sheldrick, 1997)'
_computing_structure_solution 'SHELXS-97 (Sheldrick, 1990)'
_diffrn_ambient_temperature 566(2)
_diffrn_detector_area_resol_mean 10.2833
_diffrn_measured_fraction_theta_full 0.963
_diffrn_measured_fraction_theta_max 0.951
_diffrn_measurement_device_type 'Oxford Diffraction Gemini R'
_diffrn_measurement_method '\f & \w scans'
_diffrn_radiation_monochromator graphite
_diffrn_radiation_source 'Enhance (Mo) X-ray Source'
_diffrn_radiation_type CuK\a
_diffrn_radiation_wavelength 1.54184
_diffrn_reflns_av_R_equivalents 0.1072
_diffrn_reflns_av_sigmaI/netI 0.0579
_diffrn_reflns_limit_h_max 23
_diffrn_reflns_limit_h_min -17
_diffrn_reflns_limit_k_max 7
_diffrn_reflns_limit_k_min -8
_diffrn_reflns_limit_l_max 11
_diffrn_reflns_limit_l_min -10
_diffrn_reflns_number 2249
_diffrn_reflns_theta_full 67.00
_diffrn_reflns_theta_max 70.40
_diffrn_reflns_theta_min 4.59
_diffrn_standards_decay_% nil
_exptl_absorpt_coefficient_mu 10.658
_exptl_absorpt_correction_T_max 1.00
_exptl_absorpt_correction_T_min 0.90
_exptl_absorpt_correction_type multi-scan
_exptl_absorpt_process_details 'ABSPACK(CrysAlis, Oxford Diffraction)'
_exptl_crystal_colour pink
_exptl_crystal_density_diffrn 1.643
_exptl_crystal_density_method 'not measured'
_exptl_crystal_description block
_exptl_crystal_F_000 644
_exptl_crystal_size_max 0.06
_exptl_crystal_size_mid 0.06
_exptl_crystal_size_min 0.04
_refine_diff_density_max 0.838
_refine_diff_density_min -0.610
_refine_diff_density_rms 0.118
_refine_ls_extinction_method none
_refine_ls_goodness_of_fit_ref 1.159
_refine_ls_hydrogen_treatment constr
_refine_ls_matrix_type full
_refine_ls_number_parameters 59
_refine_ls_number_reflns 660
_refine_ls_number_restraints 0
_refine_ls_restrained_S_all 1.159
_refine_ls_R_factor_all 0.0642
_refine_ls_R_factor_gt 0.0485
_refine_ls_shift/su_max 0.000
_refine_ls_shift/su_mean 0.000
_refine_ls_structure_factor_coef Fsqd
_refine_ls_weighting_details 'calc w=1/[\s^2^(Fo^2^)+(0.0292P)^2^+11.6842P] where P=(Fo^2^+2Fc^2^)/3'
_refine_ls_weighting_scheme calc
_refine_ls_wR_factor_gt 0.1108
_refine_ls_wR_factor_ref 0.1367
_reflns_number_gt 529
_reflns_number_total 660
_reflns_threshold_expression >2sigma(I)
_cod_data_source_file c3ce41268g.txt
_cod_data_source_block am5
_cod_original_sg_symbol_H-M Imma
_cod_database_code 7211125

loop_
_symmetry_equiv_pos_as_xyz
'x, y, z'
'-x, -y+1/2, z'
'-x, y+1/2, -z'
'x, -y, -z'
'x+1/2, y+1/2, z+1/2'
'-x+1/2, -y+1, z+1/2'
'-x+1/2, y+1, -z+1/2'
'x+1/2, -y+1/2, -z+1/2'
'-x, -y, -z'
'x, y-1/2, -z'
'x, -y-1/2, z'
'-x, y, z'
'-x+1/2, -y+1/2, -z+1/2'
'x+1/2, y, -z+1/2'
'x+1/2, -y, z+1/2'
'-x+1/2, y+1/2, z+1/2'

loop_
_atom_site_label
_atom_site_type_symbol
_atom_site_fract_x
_atom_site_fract_y
_atom_site_fract_z
_atom_site_U_iso_or_equiv
_atom_site_adp_type
_atom_site_occupancy
_atom_site_symmetry_multiplicity
_atom_site_calc_flag
_atom_site_refinement_flags
Co1 Co 0.5000 0.0000 0.5000 0.0201(4) Uani 1 4 d S
O1 O 0.5000 0.2500 0.6175(7) 0.0293(16) Uani 1 4 d S
N2 N 0.5000 0.2500 0.7583(9) 0.0314(19) Uani 1 4 d S
C3 C 0.4395(5) 0.2500 0.8287(10) 0.046(2) Uani 1 2 d S
H3 H 0.3981 0.2500 0.7775 0.055 Uiso 1 2 calc SR
C4 C 0.4387(5) 0.2500 0.9761(10) 0.057(3) Uani 1 2 d S
H4 H 0.3969 0.2500 1.0260 0.069 Uiso 1 2 calc SR
C5 C 0.5000 0.2500 1.0485(14) 0.063(4) Uani 1 4 d S
H5 H 0.5000 0.2500 1.1487 0.076 Uiso 1 4 calc SR
O7 O 0.42101(16) 0.0942(4) 0.3664(4) 0.0332(9) Uani 1 1 d .
C8 C 0.3933(3) 0.2500 0.3503(7) 0.0252(14) Uani 1 2 d S
C9 C 0.3187(3) 0.2500 0.2986(8) 0.0303(17) Uani 1 2 d S
C10 C 0.2837(3) 0.0872(7) 0.2741(9) 0.066(2) Uani 1 1 d .
H10 H 0.3060 -0.0256 0.2902 0.079 Uiso 1 1 calc R

loop_
_atom_site_aniso_label
_atom_site_aniso_U_11
_atom_site_aniso_U_22
_atom_site_aniso_U_33
_atom_site_aniso_U_23
_atom_site_aniso_U_13
_atom_site_aniso_U_12
Co1 0.0177(7) 0.0165(6) 0.0261(8) -0.0005(6) 0.000 0.000
O1 0.041(4) 0.020(3) 0.027(4) 0.000 0.000 0.000
N2 0.045(5) 0.023(4) 0.026(4) 0.000 0.000 0.000
C3 0.048(5) 0.041(4) 0.049(5) 0.000 0.004(4) 0.000
C4 0.065(6) 0.061(6) 0.046(6) 0.000 0.016(5) 0.000
C5 0.084(11) 0.079(10) 0.027(6) 0.000 0.000 0.000
O7 0.0270(17) 0.0237(17) 0.049(2) -0.0008(16) -0.0149(16) 0.0015(15)
C8 0.029(4) 0.026(3) 0.020(3) 0.000 0.000(3) 0.000
C9 0.025(3) 0.020(3) 0.046(5) 0.000 0.001(3) 0.000
C10 0.036(3) 0.019(2) 0.143(7) 0.005(4) -0.030(4) -0.001(2)

loop_
_atom_type_symbol
_atom_type_description
_atom_type_scat_dispersion_real
_atom_type_scat_dispersion_imag
_atom_type_scat_source
C C 0.0181 0.0091 'International Tables Vol C Tables 4.2.6.8 and 6.1.1.4'
H H 0.0000 0.0000 'International Tables Vol C Tables 4.2.6.8 and 6.1.1.4'
N N 0.0311 0.0180 'International Tables Vol C Tables 4.2.6.8 and 6.1.1.4'
O O 0.0492 0.0322 'International Tables Vol C Tables 4.2.6.8 and 6.1.1.4'
Co Co -2.3653 3.6143 'International Tables Vol C Tables 4.2.6.8 and 6.1.1.4'

loop_
_geom_angle_atom_site_label_1
_geom_angle_atom_site_label_2
_geom_angle_atom_site_label_3
_geom_angle
_geom_angle_site_symmetry_1
_geom_angle_site_symmetry_3
O7 Co1 O7 180.0 9_656 .
O7 Co1 O7 94.29(19) 9_656 4_556
O7 Co1 O7 85.71(19) . 4_556
O7 Co1 O7 85.71(19) 9_656 12_655
O7 Co1 O7 94.29(19) . 12_655
O7 Co1 O7 180.00(12) 4_556 12_655
O7 Co1 O1 88.20(14) 9_656 .
O7 Co1 O1 91.80(14) . .
O7 Co1 O1 88.20(14) 4_556 .
O7 Co1 O1 91.80(14) 12_655 .
O7 Co1 O1 91.80(14) 9_656 9_656
O7 Co1 O1 88.20(14) . 9_656
O7 Co1 O1 91.80(14) 4_556 9_656
O7 Co1 O1 88.20(14) 12_655 9_656
O1 Co1 O1 180.0 . 9_656
N2 O1 Co1 121.26(16) . .
N2 O1 Co1 121.26(16) . 2_655
Co1 O1 Co1 117.5(3) . 2_655
O1 N2 C3 119.3(5) . 2_655
O1 N2 C3 119.3(5) . .
C3 N2 C3 121.5(11) 2_655 .
N2 C3 C4 119.9(9) . .
N2 C3 H3 120.0 . .
C4 C3 H3 120.0 . .
C5 C4 C3 118.9(10) . .
C5 C4 H4 120.5 . .
C3 C4 H4 120.5 . .
C4 C5 C4 120.8(13) . 2_655
C4 C5 H5 119.6 . .
C4 C5 H5 119.6 2_655 .
C8 O7 Co1 132.6(4) . .
O7 C8 O7 127.2(6) 11_565 .
O7 C8 C9 116.3(3) 11_565 .
O7 C8 C9 116.3(3) . .
C10 C9 C10 117.4(7) . 11_565
C10 C9 C8 121.3(3) . .
C10 C9 C8 121.3(3) 11_565 .
C9 C10 C10 121.3(3) . 7_545
C9 C10 H10 119.3 . .
C10 C10 H10 119.3 7_545 .

loop_
_geom_bond_atom_site_label_1
_geom_bond_atom_site_label_2
_geom_bond_distance
_geom_bond_site_symmetry_2
Co1 O7 2.078(3) 9_656
Co1 O7 2.078(3) .
Co1 O7 2.078(3) 4_556
Co1 O7 2.078(3) 12_655
Co1 O1 2.101(3) .
Co1 O1 2.101(3) 9_656
O1 N2 1.308(11) .
O1 Co1 2.101(3) 2_655
N2 C3 1.336(9) 2_655
N2 C3 1.336(9) .
C3 C4 1.369(13) .
C3 H3 0.9300 .
C4 C5 1.360(11) .
C4 H4 0.9300 .
C5 C4 1.360(11) 2_655
C5 H5 0.9300 .
O7 C8 1.249(4) .
C8 O7 1.249(4) 11_565
C8 C9 1.517(9) .
C9 C10 1.369(6) .
C9 C10 1.369(6) 11_565
C10 C10 1.375(10) 7_545
C10 H10 0.9300 .
